data_2005807
loop_
_publ_author_name
'Bruno, G.'
'Grassi, G.'
'Nicol\'o, F.'
'Risitano, F.'
'Scopelliti, R.'

_publ_section_title
;4-[5'-Oxo-1',3'-diphenyl-4'-(<i>p</i>-tolylmethyl)]-1,3-diphenyl-4-(<i>p</i>-tolylmethyl)pyrazol-5-one:
 Product of a Reductive Dimerization Reaction
;
_journal_issue 12
_journal_name_full 'Acta Crystallographica Section C'
_journal_page_first 3129
_journal_page_last 3131
_journal_paper_doi 10.1107/S010827019600916X
_journal_volume 52
_journal_year 1996
_chemical_formula_moiety 'C46 H38 N4 O2'
_chemical_formula_sum 'C46 H38 N4 O2'
_chemical_formula_weight 678.832
_chemical_name_systematic
;
4-(5'-oxo-3'-phenylpyrazonyl)-3-phenylpyrazol-5-ones
;
_space_group_IT_number 14
_symmetry_cell_setting monoclinic
_symmetry_space_group_name_Hall '-P 2yn'
_symmetry_space_group_name_H-M 'P 1 21/n 1'
_cell_angle_alpha 90.
_cell_angle_beta 95.10(1)
_cell_angle_gamma 90.
_cell_formula_units_Z 4
_cell_length_a 9.420(1)
_cell_length_b 20.130(3)
_cell_length_c 18.887(3)
_cell_measurement_reflns_used 50
_cell_measurement_temperature 298
_cell_measurement_theta_max 15.0
_cell_measurement_theta_min 7.5
_cell_volume 3567.3(9)
_computing_cell_refinement P3/V
_computing_data_collection 'P3/V (Siemens, 1989)'
_computing_data_reduction 'SHELXTL-Plus (Sheldrick, 1992)'
_computing_molecular_graphics 'XPW (Siemens, 1989)'
_computing_publication_material 'SHELXTL-Plus and PARST (nardelli, 1995)'
_computing_structure_refinement SHELXTL-Plus
_computing_structure_solution 'SIR92 (Altomare et al., 1994)'
_diffrn_ambient_temperature 298
_diffrn_measurement_device 'Siemens R3m/v diffractometer'
_diffrn_measurement_method \w/2\q
_diffrn_radiation_monochromator 'hight-oriented graphite crystal'
_diffrn_radiation_source 'fine-focus xray_tube'
_diffrn_radiation_type 'Mo K\a'
_diffrn_radiation_wavelength 0.710730
_diffrn_reflns_av_R_equivalents 0.0115
_diffrn_reflns_limit_h_max 10
_diffrn_reflns_limit_h_min -11
_diffrn_reflns_limit_k_max 23
_diffrn_reflns_limit_k_min 0
_diffrn_reflns_limit_l_max 21
_diffrn_reflns_limit_l_min 0
_diffrn_reflns_number 8293
_diffrn_reflns_theta_max 25.0
_diffrn_reflns_theta_min 2.5
_diffrn_standards_decay_% 0.0
_diffrn_standards_interval_count 97
_diffrn_standards_number 3
_exptl_absorpt_coefficient_mu 0.0781
_exptl_absorpt_correction_type none
_exptl_crystal_colour white
_exptl_crystal_density_diffrn 1.264
_exptl_crystal_density_method none
_exptl_crystal_description 'almost cubic'
_exptl_crystal_F_000 1432
_exptl_crystal_size_max 0.24
_exptl_crystal_size_mid 0.22
_exptl_crystal_size_min 0.21
_refine_diff_density_max 0.33
_refine_diff_density_min -0.31
_refine_ls_extinction_coef 0.00059(15)
_refine_ls_extinction_method Zachariasen
_refine_ls_goodness_of_fit_obs 1.84
_refine_ls_hydrogen_treatment 'H atoms riding, with fixed isotropic U'
_refine_ls_matrix_type full
_refine_ls_number_constraints 0
_refine_ls_number_parameters 290
_refine_ls_number_reflns 2107
_refine_ls_number_restraints 0
_refine_ls_R_factor_obs 0.0618
_refine_ls_shift/esd_max 0.001
_refine_ls_shift/esd_mean 0.000
_refine_ls_structure_factor_coef F
_refine_ls_weighting_details 'w = 1/[\s^2^(F)+0.00052F^2^]'
_refine_ls_weighting_scheme calc
_refine_ls_wR_factor_obs 0.0716
_reflns_number_observed 2107
_reflns_number_total 6309
_reflns_observed_criterion 'F > 7\s(F)'
_cod_data_source_file na1248.cif
_cod_data_source_block gras3
_cod_depositor_comments
;
The following automatic conversions were performed:
'_symmetry_cell_setting' value 'Monoclinic' changed to 'monoclinic'
according to '/home/saulius/struct/CIF-dictionaries/cif_core.dic'
dictionary named 'cif_core.dic' version 2.4.1 from 2010-06-29.

Automatic conversion script
Id: cif_fix_enum 1527 2010-12-29 10:47:43Z saulius 

The following automatic conversions were performed:

'_symmetry_cell_setting' value 'Monoclinic' changed to 'monoclinic'
according to /home/saulius/struct/CIF-dictionaries/cif_core.dic
dictionary named 'cif_core.dic' version 2.4.1 from 2010-06-29.

Automatic conversion script
Id: cif_fix_values 1715 2011-07-08 13:25:40Z adriana 

The following automatic conversions were performed:

'_refine_ls_weighting_scheme' value '1/[\s^2^(F)+0.00052F^2^]' was
changed to 'calc'. New tag '_refine_ls_weighting_details' was
created. The value of the new tag was set to 'w =
1/[\s^2^(F)+0.00052F^2^]'.

Automatic conversion script
Id: cif_fix_values 3143 2015-03-26 13:38:13Z robertas 
;
_cod_original_sg_symbol_Hall '-P 2yn '
_cod_database_code 2005807

loop_
_symmetry_equiv_pos_as_xyz
x,y,z
1/2-x,1/2+y,1/2-z
-x,-y,-z
+x+1/2,-y+1/2,+z+1/2

loop_
_atom_site_aniso_label
_atom_site_aniso_U_11
_atom_site_aniso_U_22
_atom_site_aniso_U_33
_atom_site_aniso_U_12
_atom_site_aniso_U_13
_atom_site_aniso_U_23
_atom_site_aniso_type_symbol
O1 0.049(3) 0.039(3) 0.037(3) -0.005(3) -0.003(3) -0.004(2) O
C1 0.035(4) 0.027(4) 0.035(4) 0.005(4) 0.002(4) -0.001(4) C
N2 0.039(4) 0.017(3) 0.041(3) -0.004(3) -0.002(3) 0.001(3) N
N3 0.041(4) 0.030(4) 0.036(3) 0.000(3) 0.003(3) -0.003(3) N
C4 0.032(4) 0.030(4) 0.027(4) 0.000(4) 0.001(3) 0.000(3) C
C5 0.034(4) 0.027(4) 0.031(4) 0.001(4) 0.003(3) -0.002(3) C
C18 0.046(5) 0.039(4) 0.038(4) 0.004(4) 0.011(4) -0.005(3) C
C25 0.082(7) 0.070(6) 0.082(6) 0.029(6) 0.022(5) -0.011(5) C
O31 0.055(3) 0.037(3) 0.038(3) -0.009(3) 0.018(3) 0.001(2) O
C31 0.043(5) 0.029(4) 0.025(4) 0.001(4) 0.001(3) -0.006(3) C
N32 0.043(4) 0.030(3) 0.031(3) -0.013(3) 0.010(3) -0.010(3) N
N33 0.040(4) 0.027(3) 0.038(3) -0.008(3) 0.012(3) -0.007(3) N
C34 0.035(4) 0.024(3) 0.031(4) -0.003(4) 0.009(3) -0.004(3) C
C35 0.041(4) 0.030(4) 0.022(4) -0.005(4) 0.003(3) -0.002(3) C
C48 0.045(5) 0.031(4) 0.045(4) 0.007(4) 0.002(4) 0.000(3) C
C55 0.080(7) 0.069(6) 0.067(5) 0.035(6) 0.008(5) -0.002(5) C

loop_
_atom_site_label
_atom_site_occupancy
_atom_site_fract_x
_atom_site_fract_y
_atom_site_fract_z
_atom_site_U_iso_or_equiv
_atom_site_thermal_displace_type
_atom_site_calc_flag
_atom_site_calc_attached_atom
_atom_site_type_symbol
O1 1.00 -0.1814(5) 0.7488(2) 0.0342(2) 0.042(2) Uani ? ? O
C1 1.00 -0.0920(7) 0.7534(3) 0.0859(3) 0.033(2) Uani ? ? C
N2 1.00 -0.0561(6) 0.7045(2) 0.1335(3) 0.033(2) Uani ? ? N
N3 1.00 0.0476(6) 0.7245(3) 0.1867(3) 0.036(2) Uani ? ? N
C4 1.00 0.0864(7) 0.7845(3) 0.1736(3) 0.030(2) Uani ? ? C
C5 1.00 0.0041(7) 0.8130(3) 0.1067(3) 0.031(2) Uani ? ? C
C18 1.00 0.0953(8) 0.8237(3) 0.0422(3) 0.041(3) Uani ? ? C
C25 1.00 0.486(1) 0.6115(4) -0.0251(4) 0.078(4) Uani ? ? C
O31 1.00 0.0888(5) 0.9648(2) 0.0983(2) 0.043(2) Uani ? ? O
C31 1.00 0.0146(7) 0.9376(3) 0.1391(3) 0.032(2) Uani ? ? C
N32 1.00 -0.0033(6) 0.9569(3) 0.2071(3) 0.035(2) Uani ? ? N
N33 1.00 -0.0953(6) 0.9154(3) 0.2406(3) 0.035(2) Uani ? ? N
C34 1.00 -0.1450(7) 0.8708(3) 0.1958(3) 0.030(2) Uani ? ? C
C35 1.00 -0.0832(7) 0.8767(3) 0.1235(3) 0.031(2) Uani ? ? C
C48 1.00 -0.1951(7) 0.8976(3) 0.0614(3) 0.040(3) Uani ? ? C
C55 1.00 -0.5528(9) 1.1290(4) 0.1064(4) 0.072(3) Uani ? ? C
C37 1.00 0.1281(8) 1.0611(3) 0.2187(4) 0.050(2) Uiso ? ? C
C12 1.00 0.1931(7) 0.8165(3) 0.2251(3) 0.032(2) Uiso ? ? C
C13 1.00 0.1981(8) 0.7944(3) 0.2957(3) 0.043(2) Uiso ? ? C
C11 1.00 -0.1338(8) 0.6016(4) 0.0760(4) 0.055(2) Uiso ? ? C
C14 1.00 0.2977(8) 0.8212(4) 0.3461(4) 0.056(2) Uiso ? ? C
C38 1.00 0.2041(8) 1.1072(4) 0.2616(4) 0.060(2) Uiso ? ? C
C15 1.00 0.3907(9) 0.8700(4) 0.3273(4) 0.064(2) Uiso ? ? C
C47 1.00 -0.2074(8) 0.7987(3) 0.2936(3) 0.043(2) Uiso ? ? C
C16 1.00 0.3857(8) 0.8921(4) 0.2593(4) 0.054(2) Uiso ? ? C
C39 1.00 0.2269(8) 1.0979(4) 0.3329(4) 0.060(2) Uiso ? ? C
C17 1.00 0.2853(7) 0.8660(3) 0.2074(3) 0.042(2) Uiso ? ? C
C51 1.00 -0.5062(9) 1.0054(4) 0.1059(4) 0.058(2) Uiso ? ? C
C6 1.00 -0.1092(7) 0.6385(3) 0.1371(3) 0.037(2) Uiso ? ? C
C40 1.00 0.1755(9) 1.0425(4) 0.3624(5) 0.071(3) Uiso ? ? C
C54 1.00 -0.2363(8) 1.0219(3) 0.0675(3) 0.051(2) Uiso ? ? C
C19 1.00 0.1946(7) 0.7671(3) 0.0276(3) 0.030(2) Uiso ? ? C
C20 1.00 0.3395(8) 0.7731(4) 0.0411(3) 0.052(2) Uiso ? ? C
C41 1.00 0.0974(9) 0.9955(4) 0.3208(4) 0.065(2) Uiso ? ? C
C21 1.00 0.4336(8) 0.7232(4) 0.0241(3) 0.052(2) Uiso ? ? C
C52 1.00 -0.4584(8) 1.0690(3) 0.0975(3) 0.043(2) Uiso ? ? C
C22 1.00 0.3818(8) 0.6649(3) -0.0064(3) 0.043(2) Uiso ? ? C
C23 1.00 0.2399(8) 0.6578(4) -0.0203(3) 0.047(2) Uiso ? ? C
C42 1.00 -0.2331(7) 0.8177(3) 0.2221(3) 0.033(2) Uiso ? ? C
C24 1.00 0.1456(8) 0.7081(3) -0.0046(3) 0.042(2) Uiso ? ? C
C43 1.00 -0.3386(8) 0.7846(3) 0.1796(3) 0.044(2) Uiso ? ? C
C7 1.00 -0.1304(8) 0.6117(3) 0.2020(4) 0.048(2) Uiso ? ? C
C53 1.00 -0.3228(8) 1.0766(4) 0.0787(4) 0.054(2) Uiso ? ? C
C44 1.00 -0.4199(8) 0.7350(4) 0.2078(4) 0.058(2) Uiso ? ? C
C49 1.00 -0.2836(7) 0.9573(3) 0.0766(3) 0.035(2) Uiso ? ? C
C45 1.00 -0.3945(9) 0.7170(4) 0.2783(4) 0.062(2) Uiso ? ? C
C8 1.00 -0.1811(8) 0.5465(4) 0.2059(4) 0.060(2) Uiso ? ? C
C50 1.00 -0.4203(8) 0.9508(4) 0.0957(3) 0.056(2) Uiso ? ? C
C9 1.00 -0.2048(8) 0.5097(4) 0.1458(4) 0.065(2) Uiso ? ? C
C46 1.00 -0.2888(8) 0.7484(4) 0.3202(4) 0.060(2) Uiso ? ? C
C10 1.00 -0.1850(9) 0.5362(4) 0.0810(4) 0.067(2) Uiso ? ? C
C36 1.00 0.0752(7) 1.0058(3) 0.2488(3) 0.035(2) Uiso ? ? C
H11 1.00 -0.1164(8) 0.6201(4) 0.0307(4) 0.08 Uiso yes C11 H
H13 1.00 0.1329(8) 0.7609(3) 0.3090(3) 0.08 Uiso yes C13 H
H14 1.00 0.3023(8) 0.8057(4) 0.3943(4) 0.08 Uiso yes C14 H
H15 1.00 0.4591(9) 0.8884(4) 0.3627(4) 0.08 Uiso yes C15 H
H16 1.00 0.4512(8) 0.9257(4) 0.2467(4) 0.08 Uiso yes C16 H
H17 1.00 0.2805(7) 0.8825(3) 0.1596(3) 0.08 Uiso yes C17 H
H18A 1.00 0.1519(8) 0.8629(3) 0.0512(3) 0.08 Uiso yes C18 H
H18B 1.00 0.0310(8) 0.8302(3) 0.0004(3) 0.08 Uiso yes C18 H
H20 1.00 0.3777(8) 0.8131(4) 0.0629(3) 0.08 Uiso yes C20 H
H21 1.00 0.5345(8) 0.7294(4) 0.0338(3) 0.08 Uiso yes C21 H
H23 1.00 0.2028(8) 0.6173(4) -0.0415(3) 0.08 Uiso yes C23 H
H24 1.00 0.0452(8) 0.7019(3) -0.0162(3) 0.08 Uiso yes C24 H
H25A 1.00 0.435(1) 0.5742(4) -0.0458(4) 0.08 Uiso yes C25 H
H25B 1.00 0.543(1) 0.5977(4) 0.0172(4) 0.08 Uiso yes C25 H
H25C 1.00 0.548(1) 0.6291(4) -0.0585(4) 0.08 Uiso yes C25 H
H7 1.00 -0.1107(8) 0.6374(3) 0.2446(4) 0.08 Uiso yes C7 H
H8 1.00 -0.1992(8) 0.5279(4) 0.2510(4) 0.08 Uiso yes C8 H
H9 1.00 -0.2359(8) 0.4645(4) 0.1490(4) 0.08 Uiso yes C9 H
H37 1.00 0.1129(8) 1.0681(3) 0.1683(4) 0.08 Uiso yes C37 H
H38 1.00 0.2410(8) 1.1463(4) 0.2406(4) 0.08 Uiso yes C38 H
H39 1.00 0.2789(8) 1.1303(4) 0.3622(4) 0.08 Uiso yes C39 H
H40 1.00 0.1931(9) 1.0355(4) 0.4127(5) 0.08 Uiso yes C40 H
H41 1.00 0.0599(9) 0.9568(4) 0.3422(4) 0.08 Uiso yes C41 H
H43 1.00 -0.3556(8) 0.7960(3) 0.1303(3) 0.08 Uiso yes C43 H
H44 1.00 -0.4938(8) 0.7132(4) 0.1781(4) 0.08 Uiso yes C44 H
H45 1.00 -0.4504(9) 0.6828(4) 0.2979(4) 0.08 Uiso yes C45 H
H46 1.00 -0.2704(8) 0.7355(4) 0.3691(4) 0.08 Uiso yes C46 H
H47 1.00 -0.1341(8) 0.8202(3) 0.3239(3) 0.08 Uiso yes C47 H
H10 1.00 -0.2060(9) 0.5102(4) 0.0388(4) 0.08 Uiso yes C10 H
H48A 1.00 -0.2583(7) 0.8608(3) 0.0510(3) 0.08 Uiso yes C48 H
H48B 1.00 -0.1450(7) 0.9073(3) 0.0206(3) 0.08 Uiso yes C48 H
H50 1.00 -0.4577(8) 0.9071(4) 0.1022(3) 0.08 Uiso yes C50 H
H51 1.00 -0.6012(9) 0.9984(4) 0.1191(4) 0.08 Uiso yes C51 H
H53 1.00 -0.2859(8) 1.1205(4) 0.0730(4) 0.08 Uiso yes C53 H
H54 1.00 -0.1422(8) 1.0291(3) 0.0531(3) 0.08 Uiso yes C54 H
H55A 1.00 -0.6439(9) 1.1145(4) 0.1196(4) 0.08 Uiso yes C55 H
H55B 1.00 -0.5655(9) 1.1530(4) 0.0624(4) 0.08 Uiso yes C55 H
H55C 1.00 -0.5088(9) 1.1574(4) 0.1428(4) 0.08 Uiso yes C55 H

loop_
_atom_type_symbol
_atom_type_description
_atom_type_scat_dispersion_real
_atom_type_scat_dispersion_imag
_atom_type_scat_source
C Carbon 0.0020 0.0020 IntTabIV
H Hydrogen 0.0000 0.0000 IntTabIV
N Nitrogen 0.0040 0.0030 IntTabIV
O Oxygen 0.0080 0.0060 IntTabIV

loop_
_geom_angle_atom_site_label_1
_geom_angle_atom_site_label_2
_geom_angle_atom_site_label_3
_geom_angle
_geom_angle_publ_flag
O1 C1 C5 127.4(6) yes
O1 C1 N2 125.7(6) yes
N2 C1 C5 106.9(5) yes
C1 N2 C6 129.9(5) yes
C1 N2 N3 112.7(5) yes
N3 N2 C6 117.4(5) yes
N2 N3 C4 108.8(5) yes
N3 C4 C12 117.8(6) yes
N3 C4 C5 112.1(5) yes
C5 C4 C12 130.0(5) yes
C1 C5 C4 99.4(5) yes
C4 C5 C35 111.9(5) yes
C4 C5 C18 114.9(5) yes
C1 C5 C35 112.5(5) yes
C1 C5 C18 105.1(5) yes
C18 C5 C35 112.3(5) yes
C5 C18 C19 115.4(5) yes
O31 C31 C35 127.1(6) yes
O31 C31 N32 126.5(6) yes
N32 C31 C35 106.4(5) yes
C31 N32 C36 127.8(5) yes
C31 N32 N33 113.0(5) yes
N33 N32 C36 118.4(5) yes
N32 N33 C34 108.7(5) yes
N33 C34 C42 117.8(6) yes
N33 C34 C35 112.6(5) yes
C35 C34 C42 129.0(5) yes
C31 C35 C34 99.1(5) yes
C5 C35 C34 111.3(5) yes
C5 C35 C31 111.8(5) yes
C34 C35 C48 113.8(5) yes
C31 C35 C48 106.2(5) yes
C5 C35 C48 113.5(5) yes
C35 C48 C49 114.8(5) yes
C38 C37 C36 119.4(7) ?
C4 C12 C17 123.9(6) ?
C4 C12 C13 116.8(5) ?
C13 C12 C17 119.4(6) ?
C12 C13 C14 119.6(6) ?
C6 C11 C10 118.8(7) ?
C13 C14 C15 120.4(7) ?
C37 C38 C39 121.0(7) ?
C14 C15 C16 120.4(7) ?
C42 C47 C46 119.6(6) ?
C15 C16 C17 120.3(7) ?
C38 C39 C40 119.4(7) ?
C12 C17 C16 119.9(6) ?
C52 C51 C50 121.4(7) ?
N2 C6 C11 119.8(6) ?
C11 C6 C7 120.8(6) ?
N2 C6 C7 119.4(6) ?
C39 C40 C41 121.1(8) ?
C53 C54 C49 121.3(7) ?
C18 C19 C24 122.3(6) ?
C18 C19 C20 121.4(6) ?
C20 C19 C24 116.2(6) ?
C19 C20 C21 122.4(7) ?
C40 C41 C36 118.7(7) ?
C20 C21 C22 120.0(7) ?
C55 C52 C51 121.9(7) ?
C51 C52 C53 117.3(7) ?
C55 C52 C53 120.7(7) ?
C25 C22 C21 119.1(6) ?
C21 C22 C23 118.7(7) ?
C25 C22 C23 122.1(7) ?
C22 C23 C24 121.4(7) ?
C34 C42 C47 118.1(5) ?
C47 C42 C43 118.5(6) ?
C34 C42 C43 123.4(6) ?
C19 C24 C23 121.2(6) ?
C42 C43 C44 120.8(6) ?
C6 C7 C8 119.5(7) ?
C54 C53 C52 121.6(7) ?
C43 C44 C45 120.2(7) ?
C48 C49 C54 122.3(6) ?
C54 C49 C50 116.1(7) ?
C48 C49 C50 121.5(6) ?
C44 C45 C46 119.4(7) ?
C7 C8 C9 120.0(7) ?
C51 C50 C49 122.2(7) ?
C8 C9 C10 120.8(7) ?
C47 C46 C45 121.5(7) ?
C11 C10 C9 120.1(8) ?
C37 C36 C41 120.5(6) ?
N32 C36 C41 117.9(6) ?
N32 C36 C37 121.6(6) ?

loop_
_geom_bond_atom_site_label_1
_geom_bond_atom_site_label_2
_geom_bond_distance
_geom_bond_publ_flag
O1 C1 1.234(8) yes
C1 N2 1.356(8) yes
C1 C5 1.533(9) yes
N2 N3 1.397(7) yes
N2 C6 1.423(8) yes
N3 C4 1.293(8) yes
C4 C5 1.534(8) yes
C4 C12 1.482(8) yes
C5 C18 1.566(9) yes
C5 C35 1.571(9) yes
C18 C19 1.514(9) yes
C25 C22 1.520(10) yes
O31 C31 1.215(8) yes
C31 N32 1.367(8) yes
C31 C35 1.547(9) yes
N32 N33 1.395(8) yes
N32 C36 1.427(8) yes
N33 C34 1.294(8) yes
C34 C35 1.535(9) yes
C34 C42 1.466(9) yes
C35 C48 1.563(8) yes
C48 C49 1.505(9) yes
C55 C52 1.520(10) ?
C37 C38 1.390(10) ?
C37 C36 1.360(10) ?
C12 C13 1.401(9) ?
C12 C17 1.383(9) ?
C13 C14 1.390(10) ?
C11 C6 1.380(10) ?
C11 C10 1.410(10) ?
C14 C15 1.380(10) ?
C38 C39 1.360(10) ?
C15 C16 1.360(10) ?
C47 C42 1.403(9) ?
C47 C46 1.390(10) ?
C16 C17 1.403(9) ?
C39 C40 1.350(10) ?
C51 C52 1.370(10) ?
C51 C50 1.390(10) ?
C6 C7 1.370(10) ?
C40 C41 1.400(10) ?
C54 C53 1.400(10) ?
C54 C49 1.390(10) ?
C19 C20 1.370(10) ?
C19 C24 1.395(9) ?
C20 C21 1.400(10) ?
C41 C36 1.370(10) ?
C21 C22 1.380(10) ?
C52 C53 1.360(10) ?
C22 C23 1.350(10) ?
C23 C24 1.400(10) ?
C42 C43 1.391(9) ?
C43 C44 1.390(10) ?
C7 C8 1.400(10) ?
C44 C45 1.380(10) ?
C49 C50 1.370(10) ?
C45 C46 1.370(10) ?
C8 C9 1.360(10) ?
C9 C10 1.360(10) ?

loop_
_geom_contact_atom_site_label_1
_geom_contact_atom_site_label_2
_geom_contact_distance
_geom_contact_site_symmetry_2
O1 N2 2.305(6) .
O1 N3 3.477(6) .
O1 C5 2.484(7) .
O1 C18 3.002(8) .
O1 C35 3.170(7) .
O1 C48 3.043(8) .
O1 C11 3.089(9) .
O1 C6 2.990(8) .
O1 C24 3.332(9) .
O1 C43 3.314(8) .
C1 N3 2.292(8) .
C1 C4 2.339(9) .
C1 C18 2.460(10) .
C1 C34 3.213(9) .
C1 C35 2.581(9) .
C1 C48 3.082(9) .
C1 C11 3.080(10) .
C1 C6 2.518(9) .
C1 C19 3.018(9) .
C1 C42 3.267(9) .
C1 C24 3.070(10) .
C1 C43 3.110(10) .
N2 C4 2.189(8) .
N2 C5 2.324(8) .
N2 C18 3.346(8) .
N2 C35 3.479(8) .
N2 C11 2.421(9) .
N2 C19 3.465(8) .
N2 C42 3.358(8) .
N2 C24 3.361(9) .
N2 C43 3.295(9) .
N2 C7 2.411(9) .
N3 C5 2.349(8) .
N3 C18 3.443(8) .
N3 C34 3.470(8) .
N3 C35 3.473(8) .
N3 C12 2.378(8) .
N3 C13 2.775(8) .
N3 C6 2.410(8) .
N3 C42 3.358(9) .
N3 C7 2.852(9) .
C4 C18 2.613(8) .
C4 C31 3.209(9) .
C4 N33 3.443(8) .
C4 C34 2.846(9) .
C4 C35 2.572(9) .
C4 C13 2.455(8) .
C4 C17 2.529(9) .
C4 C19 3.044(8) .
C4 C42 3.291(9) .
C5 O31 3.166(8) .
C5 C31 2.582(9) .
C5 N32 3.466(8) .
C5 N33 3.457(8) .
C5 C34 2.564(9) .
C5 C48 2.620(9) .
C5 C12 2.733(8) .
C5 C17 3.298(9) .
C5 C19 2.604(9) .
C5 C42 3.260(9) .
C5 C24 3.340(9) .
C18 O31 3.035(8) .
C18 C31 3.072(9) .
C18 C35 2.605(9) .
C18 C48 3.160(10) .
C18 C12 3.499(8) .
C18 C20 2.520(10) .
C18 C24 2.548(9) .
C25 C21 2.500(10) .
C25 C23 2.510(10) .
O31 N32 2.306(7) .
O31 N33 3.472(7) .
O31 C35 2.477(8) .
O31 C48 3.022(8) .
O31 C37 2.987(8) .
O31 C17 3.309(8) .
O31 C54 3.274(9) .
O31 C49 3.499(8) .
O31 C36 2.974(8) .
C31 N33 2.303(8) .
C31 C34 2.346(9) .
C31 C48 2.488(9) .
C31 C37 3.049(9) .
C31 C12 3.306(9) .
C31 C17 3.108(9) .
C31 C54 3.120(10) .
C31 C49 2.975(9) .
C31 C36 2.509(9) .
N32 C34 2.186(8) .
N32 C35 2.335(8) .
N32 C48 3.372(8) .
N32 C37 2.437(9) .
N32 C12 3.379(8) .
N32 C17 3.276(9) .
N32 C41 2.400(9) .
N32 C49 3.448(8) .
N33 C35 2.358(8) .
N33 C48 3.450(8) .
N33 C12 3.402(8) .
N33 C47 2.797(9) .
N33 C41 2.775(9) .
N33 C42 2.365(8) .
N33 C36 2.423(8) .
C34 C48 2.596(8) .
C34 C12 3.366(9) .
C34 C47 2.461(9) .
C34 C43 2.516(9) .
C34 C49 3.047(9) .
C34 C50 3.470(10) .
C35 C12 3.322(9) .
C35 C54 3.388(9) .
C35 C42 2.709(9) .
C35 C43 3.290(10) .
C35 C49 2.586(9) .
C48 C54 2.537(9) .
C48 C42 3.481(9) .
C48 C50 2.510(10) .
C55 C51 2.530(10) .
C55 C53 2.510(10) .
C37 C39 2.390(10) .
C37 C40 2.740(10) .
C37 C41 2.380(10) .
C12 C14 2.408(9) .
C12 C15 2.780(10) .
C12 C16 2.410(10) .
C13 C15 2.400(10) .
C13 C16 2.770(10) .
C13 C17 2.403(9) .
C11 C7 2.390(10) .
C11 C8 2.760(10) .
C11 C9 2.400(10) .
C14 C16 2.380(10) .
C14 C17 2.760(10) .
C38 C40 2.340(10) .
C38 C41 2.740(10) .
C38 C36 2.380(10) .
C15 C17 2.390(10) .
C47 C43 2.401(9) .
C47 C44 2.770(10) .
C47 C45 2.410(10) .
C39 C41 2.400(10) .
C39 C36 2.760(10) .
C51 C54 2.730(10) .
C51 C53 2.340(10) .
C51 C49 2.420(10) .
C6 C8 2.390(10) .
C6 C9 2.750(10) .
C6 C10 2.400(10) .
C40 C36 2.380(10) .
C54 C52 2.410(10) .
C54 C50 2.350(10) .
C19 C21 2.430(10) .
C19 C22 2.820(9) .
C19 C23 2.431(9) .
C20 C22 2.400(10) .
C20 C23 2.720(10) .
C20 C24 2.350(10) .
C21 C23 2.340(10) .
C21 C24 2.740(10) .
C52 C49 2.840(10) .
C52 C50 2.410(10) .
C22 C24 2.390(10) .
C42 C44 2.420(10) .
C42 C45 2.800(10) .
C42 C46 2.410(10) .
C43 C45 2.400(10) .
C43 C46 2.750(10) .
C7 C9 2.390(10) .
C7 C10 2.760(10) .
C53 C49 2.430(10) .
C53 C50 2.720(10) .
C44 C46 2.380(10) .
C8 C10 2.360(10) .
O1 C21 3.651(9) 1_455
N2 C39 3.778(9) 2_545
N3 C38 3.404(9) 2_545
N3 C39 3.360(10) 2_545
C25 C11 3.910(10) 1_655
C25 C40 3.810(10) 2_545
C25 C10 3.850(10) 1_655
O31 C51 3.890(10) 1_655
N32 C8 3.960(10) 2_455
N33 C8 3.580(10) 2_455
N33 C9 3.530(10) 2_455
C55 C38 3.900(10) 1_455
C55 C7 3.880(10) 2_455
C37 C45 3.840(10) 2_455
C11 C25 3.910(10) 1_455
C14 C45 3.890(10) 1_655
C38 N3 3.404(9) 2_555
C38 C55 3.900(10) 1_655
C38 C44 3.790(10) 2_455
C38 C45 3.680(10) 2_455
C15 C45 3.840(10) 1_655
C15 C46 3.900(10) 1_655
C16 C51 3.890(10) 1_655
C16 C43 3.790(10) 1_655
C16 C44 3.820(10) 1_655
C16 C50 3.910(10) 1_655
C39 N2 3.778(9) 2_555
C39 N3 3.360(10) 2_555
C39 C6 3.690(10) 2_555
C39 C22 3.770(10) 2_555
C39 C23 3.730(10) 2_555
C39 C7 3.930(10) 2_555
C17 C43 3.980(10) 1_655
C17 C44 3.830(10) 1_655
C51 O31 3.890(10) 1_455
C51 C16 3.890(10) 1_455
C51 C8 3.920(10) 2_455
C6 C39 3.690(10) 2_545
C40 C25 3.810(10) 2_555
C40 C22 3.740(10) 2_555
C40 C23 3.810(10) 2_555
C20 C43 3.832(9) 1_655
C20 C44 3.790(10) 1_655
C41 C9 3.820(10) 2_455
C21 O1 3.651(9) 1_655
C21 C43 3.693(9) 1_655
C21 C44 3.626(9) 1_655
C52 C7 3.900(9) 2_455
C52 C8 3.850(10) 2_455
C22 C39 3.770(10) 2_545
C22 C40 3.740(10) 2_545
C23 C39 3.730(10) 2_545
C23 C40 3.810(10) 2_545
C43 C16 3.790(10) 1_455
C43 C17 3.980(10) 1_455
C43 C20 3.832(9) 1_455
C43 C21 3.693(9) 1_455
C7 C55 3.880(10) 2_445
C7 C39 3.930(10) 2_545
C7 C52 3.900(9) 2_445
C44 C38 3.790(10) 2_445
C44 C16 3.820(10) 1_455
C44 C17 3.830(10) 1_455
C44 C20 3.790(10) 1_455
C44 C21 3.626(9) 1_455
C45 C37 3.840(10) 2_445
C45 C14 3.890(10) 1_455
C45 C38 3.680(10) 2_445
C45 C15 3.840(10) 1_455
C8 N32 3.960(10) 2_445
C8 N33 3.580(10) 2_445
C8 C51 3.920(10) 2_445
C8 C52 3.850(10) 2_445
C8 C36 3.970(10) 2_445
C50 C16 3.910(10) 1_455
C9 N33 3.530(10) 2_445
C9 C41 3.820(10) 2_445
C46 C15 3.900(10) 1_455
C10 C25 3.850(10) 1_455
C36 C8 3.970(10) 2_455
H18 O31 2.334(8) 1_555
H18 O1 2.705(8) 1_555
H48 O1 2.397(8) 1_555
H48 O31 2.787(8) 1_555
H37 O31 2.464(8) 1_555
H13 N3 2.487(8) 1_555
H11 O1 2.665(9) 1_555
H47 N33 2.525(8) 1_555
H17 O31 2.641(8) 1_555
H54 O31 2.609(9) 1_555
H41 N33 2.452(9) 1_555
H24 O1 2.591(9) 1_555
H43 O1 2.723(8) 1_555
H7 N3 2.603(9) 1_555
H21 O1 2.704(9) 1_655
H8 N33 2.992(9) 2_445
H9 N33 2.910(10) 2_445
H39 N3 2.720(10) 2_555
H38 N3 2.801(9) 2_555
H51 O31 2.990(10) 1_455

loop_
_geom_torsion_atom_site_label_1
_geom_torsion_atom_site_label_2
_geom_torsion_atom_site_label_3
_geom_torsion_atom_site_label_4
_geom_torsion
_geom_torsion_publ_flag
O1 C1 C5 C18 -60.3(8) ?
O1 C1 C5 C35 62.1(8) ?
O1 C1 C5 C4 -179.4(6) ?
O1 C1 N2 N3 -179.4(6) ?
O1 C1 N2 C6 -0.5(10) yes
N2 C1 C5 C18 116.9(5) ?
N2 C1 C5 C35 -120.7(6) ?
N2 C1 C5 C4 -2.2(6) ?
C5 C1 N2 C6 -177.8(6) ?
C5 C1 N2 N3 3.3(7) ?
C1 N2 C6 C7 -140.6(7) ?
C1 N2 C6 C11 42.0(10) ?
C1 N2 N3 C4 -3.1(7) ?
N3 N2 C6 C7 38.2(8) yes
N3 N2 C6 C11 -139.5(6) ?
C6 N2 N3 C4 177.9(5) ?
N2 N3 C4 C5 1.4(7) ?
N2 N3 C4 C12 178.1(5) ?
N3 C4 C5 C1 0.5(7) ?
N3 C4 C12 C13 -27.2(9) yes
N3 C4 C12 C17 153.0(6) ?
N3 C4 C5 C18 -111.1(6) ?
N3 C4 C5 C35 119.4(6) ?
C12 C4 C5 C1 -175.7(6) ?
C5 C4 C12 C13 148.7(6) ?
C5 C4 C12 C17 -31.0(10) ?
C12 C4 C5 C35 -56.8(8) ?
C12 C4 C5 C18 72.8(8) ?
C4 C5 C35 C48 -166.6(5) ?
C1 C5 C35 C48 -55.7(7) ?
C4 C5 C35 C31 73.3(6) ?
C1 C5 C35 C31 -175.9(5) ?
C4 C5 C35 C34 -36.6(7) ?
C1 C5 C35 C34 74.2(6) ?
C4 C5 C18 C19 44.3(7) ?
C1 C5 C18 C19 -63.8(7) ?
C18 C5 C35 C48 62.6(7) ?
C18 C5 C35 C31 -57.6(7) ?
C18 C5 C35 C34 -167.5(5) ?
C35 C5 C18 C19 173.7(5) yes
C5 C18 C19 C20 -108.9(7) ?
C5 C18 C19 C24 75.6(8) ?
O31 C31 C35 C5 63.9(8) ?
N32 C31 C35 C5 -118.7(6) ?
O31 C31 C35 C48 -60.4(8) ?
O31 C31 C35 C34 -178.7(6) ?
O31 C31 N32 N33 -179.9(6) ?
O31 C31 N32 C36 -10.0(10) yes
N32 C31 C35 C48 117.0(5) ?
N32 C31 C35 C34 -1.2(6) ?
C35 C31 N32 C36 172.3(6) ?
C35 C31 N32 N33 2.6(7) ?
C31 N32 C36 C37 33.0(10) ?
C31 N32 C36 C41 -146.3(7) ?
C31 N32 N33 C34 -3.1(7) ?
N33 N32 C36 C37 -157.6(6) ?
N33 N32 C36 C41 22.9(9) yes
C36 N32 N33 C34 -173.8(5) ?
N32 N33 C34 C35 2.1(7) ?
N32 N33 C34 C42 174.0(5) ?
N33 C34 C35 C31 -0.6(7) ?
N33 C34 C35 C5 117.3(6) ?
N33 C34 C42 C43 152.1(6) ?
N33 C34 C42 C47 -29.3(9) yes
N33 C34 C35 C48 -113.0(6) ?
C42 C34 C35 C31 -171.3(6) ?
C42 C34 C35 C5 -53.4(8) ?
C35 C34 C42 C43 -38.0(10) ?
C35 C34 C42 C47 141.1(7) ?
C42 C34 C35 C48 76.3(8) ?
C34 C35 C48 C49 49.6(7) ?
C31 C35 C48 C49 -58.4(7) ?
C5 C35 C48 C49 178.3(5) yes
C35 C48 C49 C50 -100.7(7) ?
C35 C48 C49 C54 83.9(8) ?
C38 C37 C36 N32 -179.8(6) ?
C38 C37 C36 C41 .0(10) ?
C36 C37 C38 C39 .0(10) ?
C4 C12 C17 C16 -178.2(6) ?
C4 C12 C13 C14 178.5(6) ?
C13 C12 C17 C16 2.0(10) ?
C17 C12 C13 C14 -2.0(10) ?
C12 C13 C14 C15 1.0(10) ?
C10 C11 C6 N2 179.4(6) ?
C6 C11 C10 C9 -2.0(10) ?
C10 C11 C6 C7 2.0(10) ?
C13 C14 C15 C16 .0(10) ?
C37 C38 C39 C40 1.0(10) ?
C14 C15 C16 C17 1.0(10) ?
C46 C47 C42 C34 -179.8(6) ?
C42 C47 C46 C45 .0(10) ?
C46 C47 C42 C43 -1.0(10) ?
C15 C16 C17 C12 -2.0(10) ?
C38 C39 C40 C41 -1.0(10) ?
C50 C51 C52 C55 178.2(7) ?
C52 C51 C50 C49 .0(10) ?
C50 C51 C52 C53 .0(10) ?
C11 C6 C7 C8 -2.0(10) ?
N2 C6 C7 C8 -179.3(6) ?
C39 C40 C41 C36 1.0(10) ?
C53 C54 C49 C48 177.0(6) ?
C53 C54 C49 C50 1.0(10) ?
C49 C54 C53 C52 -2.0(10) ?
C18 C19 C24 C23 177.1(6) ?
C18 C19 C20 C21 -176.1(6) ?
C20 C19 C24 C23 1.0(10) ?
C24 C19 C20 C21 .0(10) ?
C19 C20 C21 C22 -1.0(10) ?
C40 C41 C36 C37 .0(10) ?
C40 C41 C36 N32 179.2(7) ?
C20 C21 C22 C25 179.4(7) ?
C20 C21 C22 C23 1.0(10) ?
C55 C52 C53 C54 -177.4(7) ?
C51 C52 C53 C54 1.0(10) ?
C21 C22 C23 C24 .0(10) ?
C25 C22 C23 C24 -178.2(7) ?
C22 C23 C24 C19 -1.0(10) ?
C47 C42 C43 C44 2.0(10) ?
C34 C42 C43 C44 -179.4(6) ?
C42 C43 C44 C45 -1.0(10) ?
C6 C7 C8 C9 2.0(10) ?
C43 C44 C45 C46 .0(10) ?
C48 C49 C50 C51 -176.2(7) ?
C54 C49 C50 C51 -1.0(10) ?
C44 C45 C46 C47 1.0(10) ?
C7 C8 C9 C10 -2.0(10) ?
C8 C9 C10 C11 3.0(10) ?
